data_7110454
loop_
_publ_author_name
'Martin, Lee'
'Turner, Scott S.'
'Day, Peter'
'Abdul Malik, K. M.'
'Coles, Simon J.'
'Hursthouse, Michael B.'

_publ_section_title
;
 Polymorphism based on molecular stereoisomerism in tris(oxalato) Cr(III)
 salts of bedt-ttf [bis(ethylenedithio)tetrathiafulvalene]
;
_journal_issue 6
_journal_name_full 'Chemical Communications'
_journal_page_first 513
_journal_paper_doi 10.1039/a900482c
_journal_year 1999
_chemical_formula_sum 'C53 H39 Cr N O13 S32'
_chemical_formula_weight 1975.99
_chemical_name_systematic
;
 ?
;
_space_group_IT_number 60
_symmetry_cell_setting orthorhombic
_symmetry_space_group_name_Hall '-P 2n 2ab'
_symmetry_space_group_name_H-M 'P b c n'
_atom_sites_solution_hydrogens geom
_atom_sites_solution_primary direct
_atom_sites_solution_secondary difmap
_audit_creation_method SHELXL
_cell_angle_alpha 90.00
_cell_angle_beta 90.00
_cell_angle_gamma 90.00
_cell_formula_units_Z 4
_cell_length_a 10.371(2)
_cell_length_b 19.518(3)
_cell_length_c 35.646(2)
_cell_measurement_temperature 150(2)
_cell_volume 7215.5(18)
_computing_cell_refinement MADNES
_computing_data_collection 'MADNES (Pflugrath, 1989)'
_computing_data_reduction ABSURD
_computing_molecular_graphics 'CAMERON (Pearce, Watkin, 1995)'
_computing_structure_refinement 'SHELXL-92 (Sheldrick, 1993)'
_computing_structure_solution 'SHELXS-86 (Sheldrick, 1990)'
_diffrn_ambient_temperature 150(2)
_diffrn_measurement_device 'FAST TV Area detector'
_diffrn_measurement_method 'omega scans'
_diffrn_radiation_monochromator graphite
_diffrn_radiation_source 'FR591 rotating anode'
_diffrn_radiation_type MoK\a
_diffrn_radiation_wavelength 0.71069
_diffrn_reflns_av_R_equivalents 0.2159
_diffrn_reflns_av_sigmaI/netI 0.3233
_diffrn_reflns_limit_h_max 11
_diffrn_reflns_limit_h_min -11
_diffrn_reflns_limit_k_max 22
_diffrn_reflns_limit_k_min -22
_diffrn_reflns_limit_l_max 27
_diffrn_reflns_limit_l_min -40
_diffrn_reflns_number 24400
_diffrn_reflns_theta_max 25.06
_diffrn_reflns_theta_min 2.09
_exptl_absorpt_coefficient_mu 1.146
_exptl_absorpt_correction_type DIFABS
_exptl_crystal_colour dark
_exptl_crystal_density_diffrn 2.137
_exptl_crystal_description block
_exptl_crystal_F_000 4728
_exptl_crystal_size_max 0.16
_exptl_crystal_size_mid 0.11
_exptl_crystal_size_min 0.08
_refine_diff_density_max 0.627
_refine_diff_density_min -0.541
_refine_diff_density_rms 0.131
_refine_ls_extinction_method none
_refine_ls_goodness_of_fit_all 0.731
_refine_ls_goodness_of_fit_obs 1.041
_refine_ls_hydrogen_treatment riding
_refine_ls_matrix_type full
_refine_ls_number_parameters 462
_refine_ls_number_reflns 5599
_refine_ls_number_restraints 24
_refine_ls_restrained_S_all 0.733
_refine_ls_restrained_S_obs 1.042
_refine_ls_R_factor_all 0.1764
_refine_ls_R_factor_obs 0.0655
_refine_ls_shift/esd_max -0.007
_refine_ls_shift/esd_mean 0.000
_refine_ls_structure_factor_coef Fsqd
_refine_ls_weighting_details 'w=1/[\s^2^(Fo^2^)+(0.0000P)^2^+0.0000P] where P=(Fo^2^+2Fc^2^)/3'
_refine_ls_weighting_scheme calc
_refine_ls_wR_factor_all 0.1243
_refine_ls_wR_factor_obs 0.1033
_reflns_number_observed 2195
_reflns_number_total 5599
_reflns_observed_criterion >2sigma(I)
_cod_data_source_file 900482csup1.cif
_cod_data_source_block s92
_cod_depositor_comments
;
The following automatic conversions were performed:

'_symmetry_cell_setting' value 'Orthorhombic' changed to
'orthorhombic' according to
/home/saulius/struct/CIF-dictionaries/cif_core.dic dictionary named
'cif_core.dic' version 2.4.2 from 2011-04-26.

Automatic conversion script
Id: cif_fix_values 1891 2012-01-12 08:04:46Z andrius 

The following automatic conversions were performed:

'_refine_ls_weighting_scheme' value 'calc
w=1/[\s^2^(Fo^2^)+(0.0000P)^2^+0.0000P] where P=(Fo^2^+2Fc^2^)/3' was
changed to 'calc'. New tag '_refine_ls_weighting_details' was
created. The value of the new tag was set to
'w=1/[\s^2^(Fo^2^)+(0.0000P)^2^+0.0000P] where P=(Fo^2^+2Fc^2^)/3'.

Automatic conversion script
Id: cif_fix_values 3143 2015-03-26 13:38:13Z robertas 
;
_cod_original_cell_volume 7216(2)
_cod_original_sg_symbol_H-M Pbcn
_cod_database_code 7110454

loop_
_symmetry_equiv_pos_as_xyz
'x, y, z'
'-x+1/2, -y+1/2, z+1/2'
'-x, y, -z+1/2'
'x+1/2, -y+1/2, -z'
'-x, -y, -z'
'x-1/2, y-1/2, -z-1/2'
'x, -y, z-1/2'
'-x-1/2, y-1/2, z'

loop_
_atom_site_aniso_label
_atom_site_aniso_U_11
_atom_site_aniso_U_22
_atom_site_aniso_U_33
_atom_site_aniso_U_23
_atom_site_aniso_U_13
_atom_site_aniso_U_12
Cr1 0.0135(14) 0.0194(14) 0.0172(12) 0.000 0.0002(9) 0.000
S1 0.019(2) 0.022(2) 0.0163(14) 0.0001(10) 0.0002(11) -0.0036(13)
S2 0.017(2) 0.023(2) 0.0245(15) 0.0031(11) -0.0043(11) -0.0031(14)
S3 0.017(2) 0.034(2) 0.0167(14) 0.0034(12) -0.0020(11) -0.0003(14)
S4 0.023(2) 0.025(2) 0.036(2) 0.0138(12) -0.0048(13) -0.0084(14)
S5 0.021(2) 0.022(2) 0.0204(14) 0.0006(11) 0.0011(12) -0.0028(13)
S6 0.017(2) 0.022(2) 0.0196(13) 0.0036(11) -0.0020(11) -0.0032(13)
S7 0.020(2) 0.025(2) 0.031(2) 0.0086(11) 0.0012(12) -0.0029(15)
S8 0.021(2) 0.035(2) 0.0180(13) 0.0056(11) -0.0055(12) -0.0023(15)
S9 0.014(2) 0.033(2) 0.0244(15) 0.0052(12) 0.0050(11) 0.0046(15)
S10 0.016(2) 0.024(2) 0.0242(14) 0.0014(11) 0.0004(11) 0.0059(14)
S11 0.021(2) 0.031(2) 0.025(2) 0.0071(12) 0.0011(12) 0.0042(14)
S12 0.016(2) 0.041(2) 0.0207(15) -0.0004(11) 0.0011(11) -0.0017(15)
S13 0.019(2) 0.032(2) 0.0177(14) 0.0040(11) -0.0019(11) 0.0061(14)
S14 0.019(2) 0.030(2) 0.0206(15) -0.0004(11) 0.0017(11) 0.0054(14)
S15 0.018(2) 0.033(2) 0.0205(15) 0.0028(12) 0.0011(12) 0.0054(14)
S16 0.016(2) 0.023(2) 0.0264(14) 0.0055(11) -0.0009(12) 0.0001(13)
O1 0.017(4) 0.027(5) 0.017(4) 0.001(3) 0.008(3) 0.006(4)
O2 0.016(4) 0.023(5) 0.016(4) -0.004(3) -0.000(3) 0.002(3)
O3 0.017(4) 0.026(5) 0.021(4) 0.003(3) 0.004(3) -0.001(4)
O4 0.017(5) 0.034(6) 0.039(4) -0.007(3) 0.011(3) -0.006(4)
O5 0.097(8) 0.014(6) 0.046(5) -0.008(4) -0.029(5) -0.006(5)
O6 0.042(5) 0.032(5) 0.031(4) 0.011(3) 0.008(4) 0.021(4)
C1 0.029(7) 0.022(8) 0.021(6) 0.004(5) -0.017(5) 0.002(6)
C2 0.028(7) 0.013(8) 0.024(6) 0.006(5) -0.006(5) -0.013(6)
C3 0.023(7) 0.024(8) 0.013(6) -0.002(5) -0.002(5) -0.006(6)
C4 0.022(6) 0.007(6) 0.017(6) 0.000(4) -0.001(4) 0.004(5)
C5 0.011(6) 0.028(7) 0.012(6) -0.005(4) -0.005(4) -0.001(5)
C6 0.016(6) 0.012(6) 0.013(5) -0.003(4) 0.005(4) 0.002(5)
C7 0.016(6) 0.025(7) 0.012(5) 0.001(4) -0.001(4) -0.001(5)
C8 0.037(8) 0.031(8) 0.019(6) 0.007(5) 0.014(5) 0.003(6)
C9 0.029(8) 0.085(11) 0.014(6) 0.022(6) 0.006(5) -0.023(7)
C10 0.019(6) 0.021(7) 0.014(5) 0.002(4) 0.001(4) -0.004(5)
C11 0.020(5) 0.013(5) 0.030(5) 0.004(4) 0.001(4) 0.006(4)
C13 0.028(7) 0.040(8) 0.020(6) 0.013(5) 0.001(5) 0.007(6)
C16 0.014(6) 0.032(8) 0.009(5) -0.007(5) 0.002(4) 0.004(5)
C14 0.027(7) 0.030(8) 0.026(6) 0.013(5) 0.002(5) 0.005(6)
C15 0.017(6) 0.018(7) 0.021(6) -0.009(5) 0.000(4) 0.001(5)
C17 0.016(6) 0.036(8) 0.012(6) -0.000(5) 0.006(4) -0.011(6)
C18 0.021(7) 0.013(7) 0.013(5) -0.006(4) -0.001(4) -0.005(5)
C19 0.021(7) 0.065(9) 0.011(6) -0.004(5) -0.003(5) -0.005(6)
C20 0.032(8) 0.053(9) 0.018(6) 0.005(5) -0.005(5) -0.002(6)
C21 0.016(6) 0.031(7) 0.016(6) 0.004(5) -0.008(4) 0.001(5)
C22 0.019(6) 0.007(6) 0.015(5) -0.006(4) -0.001(4) 0.006(5)
C23 0.044(8) 0.039(9) 0.018(6) 0.004(5) 0.011(5) 0.004(7)
C24 0.037(8) 0.037(8) 0.009(5) -0.008(4) -0.009(5) 0.009(6)
N01 0.012(12) 0.055(16) 0.038(12) -0.003(9) -0.004(9) 0.001(10)
C01 0.025(14) 0.004(13) 0.017(12) -0.000(9) -0.016(10) 0.004(11)
C02 0.040(9) 0.050(10) 0.018(6) 0.012(5) -0.007(5) 0.003(7)
C03 0.056(6) 0.051(7) 0.034(5) -0.010(5) -0.014(5) 0.011(5)
C04 0.068(8) 0.056(8) 0.053(7) 0.000 -0.021(6) 0.000
C05 0.022(6) 0.018(6) 0.027(6) 0.000 0.001(5) 0.000
O01 0.039(8) 0.070(10) 0.061(7) 0.000 -0.003(6) 0.000

loop_
_atom_site_label
_atom_site_type_symbol
_atom_site_fract_x
_atom_site_fract_y
_atom_site_fract_z
_atom_site_U_iso_or_equiv
_atom_site_thermal_displace_type
_atom_site_occupancy
_atom_site_calc_flag
_atom_site_refinement_flags
Cr1 Cr 0.5000 0.19088(12) 0.2500 0.0167(6) Uani 1 d S
S1 S 0.4782(2) 0.57287(13) 0.05776(6) 0.0188(6) Uani 1 d .
S2 S 0.2748(2) 0.48158(14) 0.03070(6) 0.0217(6) Uani 1 d .
S3 S 0.4700(2) 0.51738(14) 0.13647(6) 0.0226(7) Uani 1 d .
S4 S 0.2360(3) 0.40874(14) 0.10065(6) 0.0279(7) Uani 1 d .
S5 S 0.4865(2) 0.64333(13) -0.02650(6) 0.0210(6) Uani 1 d .
S6 S 0.2829(2) 0.54876(13) -0.04895(6) 0.0195(6) Uani 1 d .
S7 S 0.5058(3) 0.71331(13) -0.09926(6) 0.0254(7) Uani 1 d .
S8 S 0.2508(3) 0.60236(14) -0.12488(6) 0.0245(7) Uani 1 d .
S9 S 1.0099(2) 0.61254(14) 0.02009(6) 0.0239(7) Uani 1 d .
S10 S 0.7782(2) 0.69501(14) 0.03821(6) 0.0217(6) Uani 1 d .
S11 S 0.9807(3) 0.52564(14) 0.08942(6) 0.0253(7) Uani 1 d .
S12 S 0.7186(2) 0.61967(15) 0.10796(6) 0.0257(7) Uani 1 d .
S13 S 1.0177(2) 0.68646(14) -0.06288(6) 0.0229(7) Uani 1 d .
S14 S 0.7884(2) 0.76699(14) -0.04141(6) 0.0233(7) Uani 1 d .
S15 S 1.0116(3) 0.72535(14) -0.14287(6) 0.0238(7) Uani 1 d .
S16 S 0.7484(2) 0.82901(13) -0.11567(6) 0.0218(7) Uani 1 d .
O1 O 0.6654(6) 0.1959(3) 0.22226(14) 0.020(2) Uani 1 d .
O2 O 0.4393(6) 0.1143(4) 0.21845(14) 0.018(2) Uani 1 d .
O3 O 0.4223(6) 0.2638(3) 0.21942(15) 0.021(2) Uani 1 d .
O4 O 0.8454(7) 0.2584(4) 0.2214(2) 0.030(2) Uani 1 d .
O5 O 0.4378(8) 0.0006(4) 0.2155(2) 0.052(3) Uani 1 d .
O6 O 0.2583(7) 0.3379(4) 0.2222(2) 0.035(2) Uani 1 d .
C1 C 0.7397(11) 0.2450(5) 0.2340(2) 0.024(3) Uani 1 d .
C2 C 0.4637(10) 0.0538(6) 0.2305(2) 0.022(3) Uani 1 d .
C3 C 0.3148(10) 0.2880(6) 0.2333(2) 0.020(3) Uani 1 d .
C4 C 0.3826(9) 0.5457(5) 0.0212(2) 0.015(2) Uani 1 d .
C5 C 0.3872(9) 0.5772(5) -0.0135(2) 0.017(2) Uani 1 d .
C6 C 0.4148(9) 0.5144(5) 0.0897(2) 0.014(2) Uani 1 d .
C7 C 0.3226(9) 0.4733(5) 0.0782(2) 0.018(2) Uani 1 d .
C8 C 0.3189(10) 0.4945(6) 0.1590(2) 0.029(3) Uani 1 d .
H8A H 0.3279(10) 0.4998(6) 0.1859(2) 0.035 Uiso 1 calc R
H8B H 0.2519(10) 0.5257(6) 0.1506(2) 0.035 Uiso 1 calc R
C9 C 0.2782(10) 0.4216(6) 0.1503(2) 0.043(4) Uani 1 d .
H9A H 0.2044(10) 0.4099(6) 0.1658(2) 0.051 Uiso 1 calc R
H9B H 0.3480(10) 0.3908(6) 0.1569(2) 0.051 Uiso 1 calc R
C10 C 0.4317(9) 0.6497(5) -0.0721(2) 0.018(2) Uani 1 d .
C11 C 0.3349(9) 0.6068(5) -0.0822(2) 0.021(2) Uani 1 d U
C13 C 0.3478(10) 0.6570(6) -0.1541(2) 0.030(3) Uani 1 d .
H13A H 0.4238(10) 0.6316(6) -0.1617(2) 0.035 Uiso 1 calc R
H13B H 0.2991(10) 0.6675(6) -0.1766(2) 0.035 Uiso 1 calc R
C16 C 0.8956(9) 0.6727(5) 0.0048(2) 0.018(3) Uani 1 d .
C14 C 0.3906(10) 0.7228(5) -0.1368(2) 0.028(3) Uani 1 d .
H14A H 0.3154(10) 0.7466(5) -0.1272(2) 0.033 Uiso 1 calc R
H14B H 0.4284(10) 0.7513(5) -0.1562(2) 0.033 Uiso 1 calc R
C15 C 0.8996(9) 0.7036(5) -0.0283(2) 0.019(2) Uani 1 d .
C17 C 0.9191(9) 0.5903(5) 0.0607(2) 0.022(3) Uani 1 d .
C18 C 0.8168(9) 0.6279(5) 0.0683(2) 0.016(2) Uani 1 d .
C19 C 0.9593(9) 0.5718(6) 0.1333(2) 0.032(3) Uani 1 d .
H19A H 1.0013(9) 0.5463(6) 0.1532(2) 0.039 Uiso 1 calc R
H19B H 1.0022(9) 0.6158(6) 0.1313(2) 0.039 Uiso 1 calc R
C20 C 0.8214(10) 0.5836(6) 0.1440(2) 0.034(3) Uani 1 d .
H20A H 0.8198(10) 0.6140(6) 0.1656(2) 0.041 Uiso 1 calc R
H20B H 0.7847(10) 0.5402(6) 0.1519(2) 0.041 Uiso 1 calc R
C21 C 0.9403(9) 0.7345(5) -0.0981(2) 0.021(3) Uani 1 d .
C22 C 0.8375(9) 0.7721(5) -0.0883(2) 0.014(2) Uani 1 d .
C23 C 0.9384(10) 0.7957(6) -0.1677(2) 0.034(3) Uani 1 d .
H23A H 0.9785(10) 0.8381(6) -0.1596(2) 0.041 Uiso 1 calc R
H23B H 0.9552(10) 0.7904(6) -0.1943(2) 0.041 Uiso 1 calc R
C24 C 0.7904(10) 0.8012(5) -0.1615(2) 0.027(3) Uani 1 d .
H24A H 0.7517(10) 0.7567(5) -0.1660(2) 0.033 Uiso 1 calc R
H24B H 0.7549(10) 0.8330(5) -0.1797(2) 0.033 Uiso 1 calc R
N01 N 0.2036(16) 0.4455(10) 0.2933(4) 0.035(5) Uani 0.50 d P
C01 C 0.2933(20) 0.4673(10) 0.2789(5) 0.015(5) Uani 0.50 d P
C02 C 0.3941(11) 0.4932(6) 0.2639(2) 0.036(3) Uani 1 d .
C03 C 0.3966(12) 0.5648(6) 0.2635(3) 0.047(4) Uani 1 d U
H03 H 0.3263(12) 0.5892(6) 0.2727(3) 0.056 Uiso 1 calc R
C04 C 0.5000 0.5993(10) 0.2500 0.059(5) Uani 1 d SU
H04 H 0.5000 0.6470(10) 0.2500 0.071 Uiso 1 calc SR
C05 C 0.5000 0.4570(8) 0.2500 0.022(4) Uani 1 d SU
H05 H 0.5000 0.4094(8) 0.2500 0.027 Uiso 1 calc SR
O01 O 0.5000 -0.1293(6) 0.2500 0.057(4) Uani 1 d S

loop_
_atom_type_symbol
_atom_type_description
_atom_type_scat_dispersion_real
_atom_type_scat_dispersion_imag
_atom_type_scat_source
C C 0.0033 0.0016 'International Tables Vol C Tables 4.2.6.8 and 6.1.1.4'
H H 0.0000 0.0000 'International Tables Vol C Tables 4.2.6.8 and 6.1.1.4'
O O 0.0106 0.0060 'International Tables Vol C Tables 4.2.6.8 and 6.1.1.4'
N N 0.0061 0.0033 'International Tables Vol C Tables 4.2.6.8 and 6.1.1.4'
S S 0.1246 0.1234 'International Tables Vol C Tables 4.2.6.8 and 6.1.1.4'
Cr Cr 0.3209 0.6236 'International Tables Vol C Tables 4.2.6.8 and 6.1.1.4'

loop_
_geom_angle_atom_site_label_1
_geom_angle_atom_site_label_2
_geom_angle_atom_site_label_3
_geom_angle
_geom_angle_site_symmetry_1
_geom_angle_site_symmetry_3
O3 Cr1 O3 87.2(4) 3_655 .
O3 Cr1 O2 95.8(2) 3_655 3_655
O3 Cr1 O2 174.4(3) . 3_655
O3 Cr1 O2 174.4(3) 3_655 .
O3 Cr1 O2 95.8(2) . .
O2 Cr1 O2 81.5(4) 3_655 .
O3 Cr1 O1 92.4(3) 3_655 3_655
O3 Cr1 O1 83.5(3) . 3_655
O2 Cr1 O1 91.6(3) 3_655 3_655
O2 Cr1 O1 92.6(2) . 3_655
O3 Cr1 O1 83.5(3) 3_655 .
O3 Cr1 O1 92.4(3) . .
O2 Cr1 O1 92.6(2) 3_655 .
O2 Cr1 O1 91.6(3) . .
O1 Cr1 O1 174.4(4) 3_655 .
C4 S1 C6 94.3(4) . .
C4 S2 C7 94.2(4) . .
C6 S3 C8 97.5(4) . .
C7 S4 C9 102.8(5) . .
C5 S5 C10 96.3(4) . .
C11 S6 C5 95.4(5) . .
C10 S7 C14 101.1(5) . .
C11 S8 C13 101.2(4) . .
C16 S9 C17 93.3(5) . .
C18 S10 C16 94.1(5) . .
C17 S11 C19 95.8(5) . .
C18 S12 C20 105.4(4) . .
C21 S13 C15 94.5(5) . .
C22 S14 C15 95.9(4) . .
C21 S15 C23 101.0(4) . .
C22 S16 C24 101.0(4) . .
C1 O1 Cr1 112.9(6) . .
C2 O2 Cr1 116.3(6) . .
C3 O3 Cr1 113.6(6) . .
O4 C1 O1 125.3(9) . .
O4 C1 C3 119.5(10) . 3_655
O1 C1 C3 115.2(10) . 3_655
O5 C2 O2 127.1(9) . .
O5 C2 C2 120.0(6) . 3_655
O2 C2 C2 112.9(5) . 3_655
O6 C3 O3 125.7(9) . .
O6 C3 C1 120.6(10) . 3_655
O3 C3 C1 113.7(9) . 3_655
C5 C4 S2 121.6(7) . .
C5 C4 S1 121.5(7) . .
S2 C4 S1 116.8(5) . .
C4 C5 S5 126.6(7) . .
C4 C5 S6 118.9(7) . .
S5 C5 S6 114.5(5) . .
C7 C6 S1 118.2(7) . .
C7 C6 S3 123.4(7) . .
S1 C6 S3 118.3(5) . .
C6 C7 S4 132.4(7) . .
C6 C7 S2 116.5(7) . .
S4 C7 S2 111.2(5) . .
C9 C8 S3 112.4(7) . .
C8 C9 S4 112.9(7) . .
C11 C10 S5 116.7(7) . .
C11 C10 S7 128.0(7) . .
S5 C10 S7 115.2(5) . .
C10 C11 S6 117.0(7) . .
C10 C11 S8 128.9(7) . .
S6 C11 S8 114.0(6) . .
C14 C13 S8 116.0(6) . .
C15 C16 S9 124.0(7) . .
C15 C16 S10 120.8(8) . .
S9 C16 S10 115.0(5) . .
C13 C14 S7 114.5(7) . .
C16 C15 S14 122.4(7) . .
C16 C15 S13 123.7(8) . .
S14 C15 S13 113.8(5) . .
C18 C17 S11 125.1(7) . .
C18 C17 S9 117.3(8) . .
S11 C17 S9 117.3(6) . .
C17 C18 S10 118.5(7) . .
C17 C18 S12 125.7(7) . .
S10 C18 S12 115.7(6) . .
C20 C19 S11 114.4(7) . .
C19 C20 S12 116.1(6) . .
C22 C21 S13 117.9(7) . .
C22 C21 S15 128.6(7) . .
S13 C21 S15 113.5(5) . .
C21 C22 S16 128.6(7) . .
C21 C22 S14 116.7(7) . .
S16 C22 S14 114.6(5) . .
C24 C23 S15 113.5(7) . .
C23 C24 S16 113.2(6) . .
N01 C01 C02 178.0(20) . .
C01 C02 C05 126.3(14) . .
C01 C02 C03 114.5(13) . .
C05 C02 C03 119.2(12) . .
C04 C03 C02 121.0(14) . .
C03 C04 C03 120.4(20) . 3_655
C02 C05 C02 119.3(15) . 3_655

loop_
_geom_bond_atom_site_label_1
_geom_bond_atom_site_label_2
_geom_bond_distance
_geom_bond_site_symmetry_2
Cr1 O3 1.966(7) 3_655
Cr1 O3 1.966(6) .
Cr1 O2 1.973(6) 3_655
Cr1 O2 1.973(7) .
Cr1 O1 1.982(6) 3_655
Cr1 O1 1.982(6) .
S1 C4 1.722(9) .
S1 C6 1.741(9) .
S2 C4 1.713(10) .
S2 C7 1.771(8) .
S3 C6 1.764(8) .
S3 C8 1.816(9) .
S4 C7 1.742(10) .
S4 C9 1.842(8) .
S5 C5 1.715(10) .
S5 C10 1.728(8) .
S6 C11 1.727(9) .
S6 C5 1.752(8) .
S7 C10 1.751(9) .
S7 C14 1.804(9) .
S8 C11 1.754(9) .
S8 C13 1.798(10) .
S9 C16 1.756(10) .
S9 C17 1.779(8) .
S10 C18 1.740(9) .
S10 C16 1.757(9) .
S11 C17 1.747(10) .
S11 C19 1.817(9) .
S12 C18 1.750(9) .
S12 C20 1.813(9) .
S13 C21 1.760(9) .
S13 C15 1.769(9) .
S14 C22 1.749(8) .
S14 C15 1.754(10) .
S15 C21 1.769(9) .
S15 C23 1.801(10) .
S16 C22 1.745(9) .
S16 C24 1.777(8) .
O1 C1 1.299(12) .
O2 C2 1.282(11) .
O3 C3 1.307(11) .
O4 C1 1.212(12) .
O5 C2 1.200(11) .
O6 C3 1.204(11) .
C1 C3 1.545(13) 3_655
C2 C2 1.58(2) 3_655
C3 C1 1.545(13) 3_655
C4 C5 1.382(11) .
C6 C7 1.314(12) .
C8 C9 1.516(15) .
C10 C11 1.356(13) .
C13 C14 1.492(13) .
C16 C15 1.327(11) .
C17 C18 1.318(13) .
C19 C20 1.499(13) .
C21 C22 1.341(12) .
C23 C24 1.554(13) .
N01 C01 1.14(2) .
C01 C02 1.28(2) .
C02 C05 1.397(13) .
C02 C03 1.399(15) .
C03 C04 1.354(14) .
C04 C03 1.354(14) 3_655
C05 C02 1.397(13) 3_655

loop_
_geom_torsion_atom_site_label_1
_geom_torsion_atom_site_label_2
_geom_torsion_atom_site_label_3
_geom_torsion_atom_site_label_4
_geom_torsion
_geom_torsion_site_symmetry_1
_geom_torsion_site_symmetry_4
O3 Cr1 O1 C1 -5.0(6) 3_655 .
O3 Cr1 O1 C1 81.9(6) . .
O2 Cr1 O1 C1 -100.6(6) 3_655 .
O2 Cr1 O1 C1 177.8(6) . .
O1 Cr1 O1 C1 38.6(6) 3_655 .
O3 Cr1 O2 C2 62.2(29) 3_655 .
O3 Cr1 O2 C2 -175.5(7) . .
O2 Cr1 O2 C2 -0.5(5) 3_655 .
O1 Cr1 O2 C2 -91.8(7) 3_655 .
O1 Cr1 O2 C2 91.9(7) . .
O3 Cr1 O3 C3 -83.6(6) 3_655 .
O2 Cr1 O3 C3 39.1(30) 3_655 .
O2 Cr1 O3 C3 101.1(6) . .
O1 Cr1 O3 C3 9.2(6) 3_655 .
O1 Cr1 O3 C3 -167.0(6) . .
Cr1 O1 C1 O4 -179.9(8) . .
Cr1 O1 C1 C3 0.5(10) . 3_655
Cr1 O2 C2 O5 -178.4(9) . .
Cr1 O2 C2 C2 1.2(13) . 3_655
Cr1 O3 C3 O6 170.5(8) . .
Cr1 O3 C3 C1 -11.0(10) . 3_655
C7 S2 C4 C5 -177.1(8) . .
C7 S2 C4 S1 -1.1(6) . .
C6 S1 C4 C5 177.5(8) . .
C6 S1 C4 S2 1.5(6) . .
S2 C4 C5 S5 178.1(6) . .
S1 C4 C5 S5 2.2(13) . .
S2 C4 C5 S6 -1.9(11) . .
S1 C4 C5 S6 -177.7(5) . .
C10 S5 C5 C4 179.5(9) . .
C10 S5 C5 S6 -0.6(6) . .
C11 S6 C5 C4 179.4(8) . .
C11 S6 C5 S5 -0.6(6) . .
C4 S1 C6 C7 -1.5(9) . .
C4 S1 C6 S3 -177.2(6) . .
C8 S3 C6 C7 -30.6(10) . .
C8 S3 C6 S1 144.9(6) . .
S1 C6 C7 S4 179.5(6) . .
S3 C6 C7 S4 -5.0(15) . .
S1 C6 C7 S2 1.0(11) . .
S3 C6 C7 S2 176.5(5) . .
C9 S4 C7 C6 12.1(12) . .
C9 S4 C7 S2 -169.3(5) . .
C4 S2 C7 C6 0.0(9) . .
C4 S2 C7 S4 -178.8(5) . .
C6 S3 C8 C9 66.7(8) . .
S3 C8 C9 S4 -66.9(9) . .
C7 S4 C9 C8 24.9(9) . .
C5 S5 C10 C11 1.9(9) . .
C5 S5 C10 S7 179.9(6) . .
C14 S7 C10 C11 16.2(11) . .
C14 S7 C10 S5 -161.6(6) . .
S5 C10 C11 S6 -2.7(11) . .
S7 C10 C11 S6 179.6(6) . .
S5 C10 C11 S8 176.2(5) . .
S7 C10 C11 S8 -1.5(15) . .
C5 S6 C11 C10 1.9(9) . .
C5 S6 C11 S8 -177.1(5) . .
C13 S8 C11 C10 11.0(11) . .
C13 S8 C11 S6 -170.1(6) . .
C11 S8 C13 C14 -44.1(9) . .
C17 S9 C16 C15 -171.5(9) . .
C17 S9 C16 S10 13.0(6) . .
C18 S10 C16 C15 171.5(9) . .
C18 S10 C16 S9 -12.9(6) . .
S8 C13 C14 S7 68.4(10) . .
C10 S7 C14 C13 -48.4(8) . .
S9 C16 C15 S14 -176.3(5) . .
S10 C16 C15 S14 -1.1(12) . .
S9 C16 C15 S13 2.4(13) . .
S10 C16 C15 S13 177.7(5) . .
C22 S14 C15 C16 -171.4(9) . .
C22 S14 C15 S13 9.7(6) . .
C21 S13 C15 C16 170.7(9) . .
C21 S13 C15 S14 -10.4(6) . .
C19 S11 C17 C18 -41.4(10) . .
C19 S11 C17 S9 132.4(6) . .
C16 S9 C17 C18 -8.3(8) . .
C16 S9 C17 S11 177.4(6) . .
S11 C17 C18 S10 174.4(5) . .
S9 C17 C18 S10 0.6(11) . .
S11 C17 C18 S12 -1.9(14) . .
S9 C17 C18 S12 -175.7(5) . .
C16 S10 C18 C17 7.4(8) . .
C16 S10 C18 S12 -175.9(5) . .
C20 S12 C18 C17 26.8(10) . .
C20 S12 C18 S10 -149.7(6) . .
C17 S11 C19 C20 67.1(9) . .
S11 C19 C20 S12 -49.8(12) . .
C18 S12 C20 C19 1.9(10) . .
C15 S13 C21 C22 7.5(9) . .
C15 S13 C21 S15 -172.1(5) . .
C23 S15 C21 C22 14.6(11) . .
C23 S15 C21 S13 -165.7(6) . .
S13 C21 C22 S16 175.0(6) . .
S15 C21 C22 S16 -5.4(16) . .
S13 C21 C22 S14 -2.0(12) . .
S15 C21 C22 S14 177.7(6) . .
C24 S16 C22 C21 20.0(11) . .
C24 S16 C22 S14 -163.0(5) . .
C15 S14 C22 C21 -4.8(9) . .
C15 S14 C22 S16 177.8(6) . .
C21 S15 C23 C24 -46.1(8) . .
S15 C23 C24 S16 71.2(9) . .
C22 S16 C24 C23 -51.5(9) . .
N01 C01 C02 C05 129.3(627) . .
N01 C01 C02 C03 -47.4(635) . .
C01 C02 C03 C04 177.0(11) . .
C05 C02 C03 C04 -0.1(13) . .
C02 C03 C04 C03 0.0(7) . 3_655
C01 C02 C05 C02 -176.6(15) . 3_655
C03 C02 C05 C02 0.0(6) . 3_655
